data_4114150
loop_
_publ_author_name
'David A. Evans'
'Karl A. Scheidt'
'Keith R. Fandrick'
'Hon Wai Lam'
'Jimmy Wu'

_publ_section_title
;
 Enantioselective Indole Friedel-Crafts Alkylations Catalyzed by
 Bis(oxazolinyl)pyridine-Scandium(III) Triflate Complexes
;
_journal_name_full 'Journal of the American Chemical Society'
_journal_page_first 10780
_journal_page_last 10781
_journal_paper_doi 10.1021/ja036985c
_journal_volume 125
_journal_year 2003
_chemical_formula_sum 'C28 H19 F9 N3 O14 S3 Sc'
_chemical_formula_weight 933.60
_chemical_name_systematic
; 
 ? 
;
_space_group_IT_number 5
_symmetry_cell_setting monoclinic
_symmetry_space_group_name_Hall 'C 2y'
_symmetry_space_group_name_H-M 'C 1 2 1'
_atom_sites_solution_hydrogens geom
_atom_sites_solution_primary direct
_atom_sites_solution_secondary difmap
_audit_creation_method SHELXL-97
_cell_angle_alpha 90.00
_cell_angle_beta 108.345(6)
_cell_angle_gamma 90.00
_cell_formula_units_Z 4
_cell_length_a 32.314(7)
_cell_length_b 11.193(2)
_cell_length_c 11.312(2)
_cell_measurement_temperature 213(2)
_cell_volume 3883.5(13)
_computing_structure_refinement 'SHELXL-97 (Sheldrick, 1997)'
_computing_structure_solution 'SHELXS-97 (Sheldrick, 1990)'
_diffrn_ambient_temperature 213(2)
_diffrn_measured_fraction_theta_full 0.977
_diffrn_measured_fraction_theta_max 0.977
_diffrn_radiation_monochromator graphite
_diffrn_radiation_source 'fine-focus sealed tube'
_diffrn_radiation_type MoK\a
_diffrn_radiation_wavelength 0.71073
_diffrn_reflns_av_R_equivalents 0.0854
_diffrn_reflns_av_sigmaI/netI 0.0579
_diffrn_reflns_limit_h_max 42
_diffrn_reflns_limit_h_min -43
_diffrn_reflns_limit_k_max 14
_diffrn_reflns_limit_k_min -8
_diffrn_reflns_limit_l_max 15
_diffrn_reflns_limit_l_min -15
_diffrn_reflns_number 13072
_diffrn_reflns_theta_full 28.30
_diffrn_reflns_theta_max 28.30
_diffrn_reflns_theta_min 1.33
_exptl_absorpt_coefficient_mu 0.460
_exptl_crystal_density_diffrn 1.597
_exptl_crystal_F_000 1880
_refine_diff_density_max 2.547
_refine_diff_density_min -0.670
_refine_diff_density_rms 0.162
_refine_ls_abs_structure_details 'Flack H D (1983), Acta Cryst. A39, 876-881'
_refine_ls_abs_structure_Flack 0.02(5)
_refine_ls_extinction_method none
_refine_ls_goodness_of_fit_ref 1.096
_refine_ls_hydrogen_treatment mixed
_refine_ls_matrix_type full
_refine_ls_number_parameters 503
_refine_ls_number_reflns 6965
_refine_ls_number_restraints 1
_refine_ls_restrained_S_all 1.096
_refine_ls_R_factor_all 0.0779
_refine_ls_R_factor_gt 0.0756
_refine_ls_shift/su_max 0.001
_refine_ls_shift/su_mean 0.000
_refine_ls_structure_factor_coef Fsqd
_refine_ls_weighting_details 'calc w=1/[\s^2^(Fo^2^)+(0.1531P)^2^+5.2962P] where P=(Fo^2^+2Fc^2^)/3'
_refine_ls_weighting_scheme calc
_refine_ls_wR_factor_gt 0.2040
_refine_ls_wR_factor_ref 0.2117
_reflns_number_gt 6704
_reflns_number_total 6965
_reflns_threshold_expression >2sigma(I)
_cod_data_source_file ja036985csi20030724_024542.cif
_cod_data_source_block jwu12t
_cod_original_cell_volume 3883.4(14)
_cod_database_code 4114150

loop_
_symmetry_equiv_pos_as_xyz
'x, y, z'
'-x, y, -z'
'x+1/2, y+1/2, z'
'-x+1/2, y+1/2, -z'

loop_
_atom_site_label
_atom_site_type_symbol
_atom_site_fract_x
_atom_site_fract_y
_atom_site_fract_z
_atom_site_U_iso_or_equiv
_atom_site_adp_type
_atom_site_occupancy
_atom_site_symmetry_multiplicity
_atom_site_calc_flag
_atom_site_refinement_flags
Sc1 Sc 0.12596(2) 0.38283(7) 1.01566(6) 0.02378(18) Uani 1 1 d .
C1 C 0.11189(16) 0.6544(5) 0.9138(4) 0.0339(9) Uani 1 1 d .
C2 C 0.1096(2) 0.7565(5) 0.8399(5) 0.0440(12) Uani 1 1 d .
H2 H 0.0983 0.8293 0.8578 0.053 Uiso 1 1 calc R
C3 C 0.1248(2) 0.7435(6) 0.7391(6) 0.0499(14) Uani 1 1 d .
H3 H 0.1236 0.8086 0.6856 0.060 Uiso 1 1 calc R
C4 C 0.1419(2) 0.6351(6) 0.7162(6) 0.0451(12) Uani 1 1 d .
H4 H 0.1534 0.6270 0.6500 0.054 Uiso 1 1 calc R
C5 C 0.14150(17) 0.5400(5) 0.7929(5) 0.0368(10) Uani 1 1 d .
C6 C 0.09820(16) 0.6496(5) 1.0269(5) 0.0346(9) Uani 1 1 d .
C7 C 0.09182(14) 0.5920(5) 1.2060(4) 0.0318(9) Uani 1 1 d .
H7 H 0.0728 0.5322 1.2275 0.038 Uiso 1 1 calc R
C8 C 0.13243(16) 0.6231(5) 1.3166(4) 0.0340(9) Uani 1 1 d .
C9 C 0.16636(19) 0.5500(6) 1.3766(5) 0.0450(12) Uani 1 1 d .
H9 H 0.1662 0.4693 1.3533 0.054 Uiso 1 1 calc R
C10 C 0.20109(19) 0.5959(8) 1.4722(5) 0.0523(16) Uani 1 1 d .
H10 H 0.2249 0.5469 1.5133 0.063 Uiso 1 1 calc R
C11 C 0.2003(2) 0.7161(8) 1.5068(6) 0.0568(18) Uani 1 1 d .
H11 H 0.2236 0.7472 1.5722 0.068 Uiso 1 1 calc R
C12 C 0.1658(2) 0.7892(6) 1.4461(5) 0.0491(13) Uani 1 1 d .
H12 H 0.1657 0.8701 1.4684 0.059 Uiso 1 1 calc R
C13 C 0.13089(18) 0.7407(5) 1.3504(5) 0.0385(11) Uani 1 1 d .
C14 C 0.0893(2) 0.8044(6) 1.2734(6) 0.0482(13) Uani 1 1 d .
H14A H 0.0960 0.8802 1.2401 0.058 Uiso 1 1 calc R
H14B H 0.0698 0.8195 1.3229 0.058 Uiso 1 1 calc R
C15 C 0.06931(18) 0.7142(5) 1.1688(5) 0.0396(10) Uani 1 1 d .
H15 H 0.0373 0.7082 1.1502 0.047 Uiso 1 1 calc R
C16 C 0.15688(16) 0.4180(5) 0.7802(4) 0.0359(10) Uani 1 1 d .
C17 C 0.16702(17) 0.2243(5) 0.8014(4) 0.0353(10) Uani 1 1 d .
H17 H 0.1851 0.1742 0.8706 0.042 Uiso 1 1 calc R
C18 C 0.13086(19) 0.1532(5) 0.7103(5) 0.0399(11) Uani 1 1 d .
C19 C 0.09523(19) 0.0989(6) 0.7301(5) 0.0453(12) Uani 1 1 d .
H19 H 0.0914 0.1010 0.8090 0.054 Uiso 1 1 calc R
C20 C 0.0651(2) 0.0410(8) 0.6307(7) 0.0627(18) Uani 1 1 d .
H20 H 0.0401 0.0056 0.6411 0.075 Uiso 1 1 calc R
C21 C 0.0723(3) 0.0361(9) 0.5157(8) 0.075(2) Uani 1 1 d .
H21 H 0.0523 -0.0046 0.4494 0.090 Uiso 1 1 calc R
C22 C 0.1079(3) 0.0893(8) 0.4972(6) 0.069(2) Uani 1 1 d .
H22 H 0.1119 0.0864 0.4185 0.083 Uiso 1 1 calc R
C23 C 0.1377(2) 0.1469(6) 0.5945(5) 0.0507(15) Uani 1 1 d .
C24 C 0.1787(3) 0.2049(7) 0.5938(6) 0.0594(18) Uani 1 1 d .
H24A H 0.1736 0.2592 0.5227 0.071 Uiso 1 1 calc R
H24B H 0.2004 0.1453 0.5902 0.071 Uiso 1 1 calc R
C25 C 0.1938(2) 0.2752(6) 0.7195(5) 0.0470(14) Uani 1 1 d .
H25 H 0.2256 0.2703 0.7611 0.056 Uiso 1 1 calc R
O1 O 0.08097(13) 0.7475(3) 1.0582(4) 0.0397(8) Uani 1 1 d .
O2 O 0.17785(14) 0.3995(4) 0.6987(4) 0.0458(9) Uani 1 1 d .
N1 N 0.12673(13) 0.5494(4) 0.8905(4) 0.0323(8) Uani 1 1 d .
N2 N 0.10433(12) 0.5578(4) 1.0937(3) 0.0295(7) Uani 1 1 d .
N3 N 0.15080(13) 0.3326(4) 0.8466(3) 0.0307(8) Uani 1 1 d .
S1 S 0.23067(4) 0.47829(15) 1.16742(15) 0.0471(4) Uani 1 1 d .
S2 S 0.14154(4) 0.08209(11) 1.10454(10) 0.0320(2) Uani 1 1 d .
S3 S 0.01886(3) 0.40911(12) 0.83786(9) 0.0333(3) Uani 1 1 d .
C26 C 0.2644(2) 0.3955(8) 1.0977(8) 0.0609(17) Uani 1 1 d .
C27 C 0.1958(3) 0.0794(8) 1.2187(8) 0.068(2) Uani 1 1 d .
C28 C 0.0124(3) 0.3890(15) 0.6775(6) 0.104(5) Uani 1 1 d .
O3 O 0.18855(11) 0.4144(4) 1.1227(3) 0.0362(7) Uiso 1 1 d .
O4 O 0.2286(2) 0.5949(6) 1.1193(11) 0.114(3) Uani 1 1 d .
O5 O 0.25211(16) 0.4577(9) 1.2952(5) 0.096(3) Uani 1 1 d .
O6 O 0.14285(11) 0.1949(3) 1.0385(3) 0.0318(7) Uani 1 1 d .
O7 O 0.11348(16) 0.0898(4) 1.1804(4) 0.0515(11) Uani 1 1 d .
O8 O 0.13774(18) -0.0226(4) 1.0320(5) 0.0555(11) Uani 1 1 d .
O9 O 0.06192(10) 0.3544(4) 0.8996(3) 0.0350(7) Uani 1 1 d .
O10 O -0.01549(13) 0.3442(6) 0.8567(5) 0.0664(16) Uani 1 1 d .
O11 O 0.01674(18) 0.5332(6) 0.8562(7) 0.0761(18) Uani 1 1 d .
F1 F 0.2478(2) 0.3990(14) 0.9755(7) 0.167(6) Uani 1 1 d .
F2 F 0.30372(12) 0.4407(5) 1.1254(5) 0.0718(13) Uani 1 1 d .
F3 F 0.2673(2) 0.2840(6) 1.1295(11) 0.135(4) Uani 1 1 d .
F4 F 0.2008(2) 0.1700(7) 1.2942(5) 0.109(2) Uani 1 1 d .
F5 F 0.22584(15) 0.0787(7) 1.1607(8) 0.110(3) Uani 1 1 d .
F6 F 0.2001(2) -0.0226(7) 1.2845(8) 0.126(3) Uani 1 1 d .
F7 F 0.0147(3) 0.2848(12) 0.6414(7) 0.186(7) Uani 1 1 d .
F8 F 0.0460(2) 0.4462(14) 0.6521(6) 0.170(6) Uani 1 1 d .
F9 F -0.0250(2) 0.4339(10) 0.6085(4) 0.144(4) Uani 1 1 d .
O12 O 0.10121(11) 0.3259(3) 1.1666(3) 0.0333(7) Uiso 1 1 d .
O13 O 0.01036(14) 0.9781(5) 0.8872(4) 0.0512(9) Uiso 1 1 d .
O15 O 0.9923(2) 0.7536(8) 0.3672(7) 0.0866(19) Uiso 1 1 d .

loop_
_atom_site_aniso_label
_atom_site_aniso_U_11
_atom_site_aniso_U_22
_atom_site_aniso_U_33
_atom_site_aniso_U_23
_atom_site_aniso_U_13
_atom_site_aniso_U_12
Sc1 0.0224(3) 0.0215(4) 0.0282(3) 0.0015(3) 0.0091(2) 0.0006(3)
C1 0.037(2) 0.025(2) 0.039(2) 0.0000(18) 0.0107(17) -0.0053(19)
C2 0.067(3) 0.025(2) 0.045(2) -0.003(2) 0.025(2) -0.004(2)
C3 0.076(4) 0.034(3) 0.046(3) 0.011(2) 0.028(3) 0.001(3)
C4 0.063(3) 0.033(3) 0.049(3) 0.011(2) 0.031(2) 0.001(3)
C5 0.040(2) 0.030(2) 0.045(2) 0.005(2) 0.0209(19) 0.000(2)
C6 0.036(2) 0.027(2) 0.043(2) -0.0045(19) 0.0148(17) -0.0026(19)
C7 0.0297(18) 0.027(2) 0.043(2) -0.0052(18) 0.0186(16) -0.0055(17)
C8 0.040(2) 0.032(2) 0.0334(19) -0.0030(18) 0.0165(16) -0.005(2)
C9 0.053(3) 0.048(3) 0.035(2) 0.005(2) 0.0151(19) 0.004(3)
C10 0.042(3) 0.074(5) 0.039(2) -0.001(3) 0.009(2) 0.004(3)
C11 0.048(3) 0.080(5) 0.043(3) -0.004(3) 0.014(2) -0.017(3)
C12 0.067(4) 0.039(3) 0.045(3) -0.009(2) 0.022(2) -0.012(3)
C13 0.048(3) 0.036(3) 0.037(2) -0.0060(19) 0.0212(19) -0.010(2)
C14 0.063(3) 0.029(3) 0.058(3) -0.011(2) 0.027(3) -0.001(2)
C15 0.041(2) 0.029(3) 0.052(3) -0.005(2) 0.0199(19) 0.001(2)
C16 0.040(2) 0.039(3) 0.0357(19) 0.0044(19) 0.0218(17) 0.009(2)
C17 0.046(2) 0.033(2) 0.0319(18) 0.0046(18) 0.0191(17) 0.015(2)
C18 0.050(3) 0.034(3) 0.040(2) 0.002(2) 0.020(2) 0.015(2)
C19 0.046(3) 0.043(3) 0.045(2) -0.011(2) 0.011(2) 0.003(2)
C20 0.061(4) 0.064(5) 0.060(4) -0.025(3) 0.014(3) -0.004(4)
C21 0.091(6) 0.068(5) 0.057(4) -0.027(4) 0.011(4) 0.008(5)
C22 0.102(6) 0.062(5) 0.042(3) -0.012(3) 0.020(3) 0.030(5)
C23 0.071(4) 0.047(3) 0.040(2) 0.005(2) 0.025(2) 0.025(3)
C24 0.088(5) 0.058(4) 0.049(3) 0.007(3) 0.046(3) 0.030(4)
C25 0.063(3) 0.044(3) 0.049(3) 0.014(2) 0.037(2) 0.025(3)
O1 0.050(2) 0.0219(17) 0.0490(18) -0.0023(14) 0.0185(15) 0.0036(15)
O2 0.062(2) 0.038(2) 0.0529(19) 0.0146(18) 0.0393(17) 0.0137(19)
N1 0.0351(18) 0.026(2) 0.0393(18) 0.0036(15) 0.0168(15) -0.0001(16)
N2 0.0326(17) 0.0259(19) 0.0338(16) -0.0028(14) 0.0158(13) -0.0001(15)
N3 0.0349(18) 0.0268(19) 0.0331(16) 0.0024(15) 0.0146(13) 0.0079(16)
S1 0.0296(5) 0.0401(8) 0.0711(9) -0.0127(7) 0.0149(5) -0.0077(5)
S2 0.0389(5) 0.0227(5) 0.0374(5) 0.0022(4) 0.0162(4) -0.0008(4)
S3 0.0251(4) 0.0406(7) 0.0327(4) 0.0008(4) 0.0072(3) 0.0041(4)
C26 0.043(3) 0.059(4) 0.086(4) -0.015(4) 0.029(3) -0.019(3)
C27 0.061(4) 0.058(5) 0.069(4) 0.025(4) -0.004(3) -0.002(4)
C28 0.086(5) 0.188(14) 0.029(2) -0.004(5) 0.006(3) 0.066(8)
O4 0.063(3) 0.037(3) 0.250(11) 0.023(5) 0.061(5) -0.003(3)
O5 0.041(2) 0.164(8) 0.066(3) -0.030(4) -0.006(2) -0.004(4)
O6 0.0396(16) 0.0252(16) 0.0369(14) 0.0042(13) 0.0210(12) 0.0034(14)
O7 0.070(3) 0.035(2) 0.071(3) 0.009(2) 0.052(2) 0.003(2)
O8 0.081(3) 0.028(2) 0.069(3) -0.009(2) 0.040(2) -0.008(2)
O9 0.0267(13) 0.037(2) 0.0394(15) 0.0011(14) 0.0068(11) 0.0017(13)
O10 0.0315(18) 0.088(4) 0.080(3) 0.028(3) 0.0165(18) 0.003(2)
O11 0.051(3) 0.048(3) 0.112(5) 0.004(3) 0.001(3) 0.010(2)
F1 0.073(3) 0.345(17) 0.102(4) -0.090(8) 0.055(3) -0.057(6)
F2 0.0366(16) 0.075(3) 0.110(3) 0.000(3) 0.0318(19) -0.0082(19)
F3 0.084(4) 0.055(3) 0.303(12) -0.029(5) 0.113(6) -0.007(3)
F4 0.107(4) 0.109(6) 0.071(3) -0.004(3) -0.026(3) -0.033(4)
F5 0.041(2) 0.091(5) 0.195(7) 0.039(5) 0.034(3) 0.006(3)
F6 0.098(4) 0.100(5) 0.144(6) 0.088(5) -0.014(4) -0.003(4)
F7 0.169(8) 0.240(13) 0.088(4) -0.094(7) -0.046(5) 0.121(9)
F8 0.099(4) 0.362(18) 0.064(3) 0.067(6) 0.046(3) 0.023(7)
F9 0.103(4) 0.269(13) 0.040(2) 0.015(4) -0.005(2) 0.081(6)

loop_
_atom_type_symbol
_atom_type_description
_atom_type_scat_dispersion_real
_atom_type_scat_dispersion_imag
_atom_type_scat_source
C C 0.0033 0.0016 'International Tables Vol C Tables 4.2.6.8 and 6.1.1.4'
H H 0.0000 0.0000 'International Tables Vol C Tables 4.2.6.8 and 6.1.1.4'
N N 0.0061 0.0033 'International Tables Vol C Tables 4.2.6.8 and 6.1.1.4'
O O 0.0106 0.0060 'International Tables Vol C Tables 4.2.6.8 and 6.1.1.4'
F F 0.0171 0.0103 'International Tables Vol C Tables 4.2.6.8 and 6.1.1.4'
S S 0.1246 0.1234 'International Tables Vol C Tables 4.2.6.8 and 6.1.1.4'
Sc Sc 0.2519 0.3716 'International Tables Vol C Tables 4.2.6.8 and 6.1.1.4'

loop_
_geom_angle_atom_site_label_1
_geom_angle_atom_site_label_2
_geom_angle_atom_site_label_3
_geom_angle
O3 Sc1 O9 177.71(15)
O3 Sc1 O6 86.08(15)
O9 Sc1 O6 95.12(15)
O3 Sc1 O12 97.16(13)
O9 Sc1 O12 85.03(13)
O6 Sc1 O12 76.43(13)
O3 Sc1 N2 89.38(15)
O9 Sc1 N2 90.57(14)
O6 Sc1 N2 149.28(13)
O12 Sc1 N2 74.03(14)
O3 Sc1 N1 91.37(15)
O9 Sc1 N1 86.49(15)
O6 Sc1 N1 142.47(14)
O12 Sc1 N1 140.86(14)
N2 Sc1 N1 67.92(14)
O3 Sc1 N3 89.76(14)
O9 Sc1 N3 88.69(14)
O6 Sc1 N3 74.27(13)
O12 Sc1 N3 149.32(15)
N2 Sc1 N3 136.15(14)
N1 Sc1 N3 68.27(15)
N1 C1 C2 123.9(5)
N1 C1 C6 111.3(4)
C2 C1 C6 124.7(5)
C3 C2 C1 116.0(5)
C2 C3 C4 120.6(5)
C5 C4 C3 118.4(5)
N1 C5 C4 122.4(5)
N1 C5 C16 111.8(4)
C4 C5 C16 125.8(5)
N2 C6 O1 121.1(4)
N2 C6 C1 121.2(5)
O1 C6 C1 117.7(5)
N2 C7 C8 110.9(4)
N2 C7 C15 103.0(4)
C8 C7 C15 103.2(4)
C9 C8 C13 121.9(5)
C9 C8 C7 127.9(5)
C13 C8 C7 110.2(5)
C8 C9 C10 119.4(6)
C9 C10 C11 119.4(6)
C12 C11 C10 120.8(6)
C11 C12 C13 118.9(6)
C8 C13 C12 119.6(6)
C8 C13 C14 112.9(5)
C12 C13 C14 127.5(6)
C13 C14 C15 102.4(5)
O1 C15 C14 109.4(5)
O1 C15 C7 103.5(4)
C14 C15 C7 108.9(5)
N3 C16 O2 120.3(5)
N3 C16 C5 121.3(4)
O2 C16 C5 118.4(5)
N3 C17 C18 112.6(4)
N3 C17 C25 103.3(4)
C18 C17 C25 103.9(4)
C19 C18 C23 121.1(6)
C19 C18 C17 128.6(5)
C23 C18 C17 110.4(5)
C18 C19 C20 118.7(6)
C19 C20 C21 119.5(8)
C22 C21 C20 121.4(7)
C21 C22 C23 119.4(7)
C22 C23 C18 119.8(7)
C22 C23 C24 127.2(6)
C18 C23 C24 112.9(6)
C23 C24 C25 103.9(5)
O2 C25 C17 102.0(4)
O2 C25 C24 109.6(5)
C17 C25 C24 106.5(6)
C6 O1 C15 105.1(4)
C16 O2 C25 105.4(4)
C1 N1 C5 118.6(4)
C1 N1 Sc1 120.7(3)
C5 N1 Sc1 120.6(4)
C6 N2 C7 105.6(4)
C6 N2 Sc1 117.8(3)
C7 N2 Sc1 136.4(3)
C16 N3 C17 106.0(4)
C16 N3 Sc1 117.1(3)
C17 N3 Sc1 136.4(3)
O4 S1 O5 119.7(6)
O4 S1 O3 112.9(4)
O5 S1 O3 111.9(4)
O4 S1 C26 105.8(5)
O5 S1 C26 101.3(4)
O3 S1 C26 102.8(3)
O8 S2 O7 116.2(3)
O8 S2 O6 115.3(2)
O7 S2 O6 112.1(2)
O8 S2 C27 106.6(4)
O7 S2 C27 103.0(4)
O6 S2 C27 101.5(3)
O10 S3 O11 114.3(4)
O10 S3 O9 112.8(3)
O11 S3 O9 114.9(3)
O10 S3 C28 104.3(6)
O11 S3 C28 106.3(6)
O9 S3 C28 102.8(3)
F3 C26 F2 109.1(7)
F3 C26 F1 106.9(10)
F2 C26 F1 106.4(7)
F3 C26 S1 112.1(6)
F2 C26 S1 111.9(6)
F1 C26 S1 110.1(7)
F4 C27 F5 111.6(8)
F4 C27 F6 109.2(8)
F5 C27 F6 107.6(8)
F4 C27 S2 110.2(6)
F5 C27 S2 109.8(6)
F6 C27 S2 108.4(6)
F7 C28 F9 107.6(10)
F7 C28 F8 103.6(11)
F9 C28 F8 109.9(12)
F7 C28 S3 117.0(11)
F9 C28 S3 110.4(6)
F8 C28 S3 108.0(8)
S1 O3 Sc1 157.4(3)
S2 O6 Sc1 147.7(2)
S3 O9 Sc1 146.0(3)

loop_
_geom_bond_atom_site_label_1
_geom_bond_atom_site_label_2
_geom_bond_distance
Sc1 O3 2.035(3)
Sc1 O9 2.097(3)
Sc1 O6 2.168(4)
Sc1 O12 2.195(4)
Sc1 N2 2.343(4)
Sc1 N1 2.346(4)
Sc1 N3 2.363(4)
C1 N1 1.327(7)
C1 C2 1.403(7)
C1 C6 1.480(7)
C2 C3 1.385(8)
C3 C4 1.391(9)
C4 C5 1.376(7)
C5 N1 1.337(6)
C5 C16 1.475(8)
C6 N2 1.253(7)
C6 O1 1.327(6)
C7 N2 1.500(6)
C7 C8 1.541(7)
C7 C15 1.545(8)
C8 C9 1.365(8)
C8 C13 1.376(8)
C9 C10 1.389(8)
C10 C11 1.404(12)
C11 C12 1.379(11)
C12 C13 1.404(8)
C13 C14 1.528(9)
C14 C15 1.535(8)
C15 O1 1.464(7)
C16 N3 1.268(7)
C16 O2 1.321(5)
C17 N3 1.474(6)
C17 C18 1.518(8)
C17 C25 1.560(7)
C18 C19 1.381(9)
C18 C23 1.396(7)
C19 C20 1.393(8)
C20 C21 1.392(12)
C21 C22 1.368(15)
C22 C23 1.374(11)
C23 C24 1.477(11)
C24 C25 1.563(10)
C25 O2 1.477(7)
S1 O4 1.407(7)
S1 O5 1.411(6)
S1 O3 1.479(4)
S1 C26 1.792(8)
S2 O8 1.414(5)
S2 O7 1.434(4)
S2 O6 1.475(4)
S2 C27 1.821(7)
S3 O10 1.398(5)
S3 O11 1.409(7)
S3 O9 1.479(3)
S3 C28 1.774(7)
C26 F3 1.294(12)
C26 F2 1.311(7)
C26 F1 1.316(11)
C27 F4 1.303(12)
C27 F5 1.333(12)
C27 F6 1.346(9)
C28 F7 1.246(18)
C28 F9 1.315(9)
C28 F8 1.368(17)

loop_
_geom_torsion_atom_site_label_1
_geom_torsion_atom_site_label_2
_geom_torsion_atom_site_label_3
_geom_torsion_atom_site_label_4
_geom_torsion
N1 C1 C2 C3 -1.3(9)
C6 C1 C2 C3 178.7(5)
C1 C2 C3 C4 -1.0(10)
C2 C3 C4 C5 2.8(10)
C3 C4 C5 N1 -2.3(9)
C3 C4 C5 C16 178.0(6)
N1 C1 C6 N2 5.6(7)
C2 C1 C6 N2 -174.4(5)
N1 C1 C6 O1 -177.3(4)
C2 C1 C6 O1 2.7(7)
N2 C7 C8 C9 -62.6(7)
C15 C7 C8 C9 -172.2(5)
N2 C7 C8 C13 117.1(5)
C15 C7 C8 C13 7.4(5)
C13 C8 C9 C10 -1.9(8)
C7 C8 C9 C10 177.7(5)
C8 C9 C10 C11 1.1(9)
C9 C10 C11 C12 -0.8(9)
C10 C11 C12 C13 1.3(9)
C9 C8 C13 C12 2.5(8)
C7 C8 C13 C12 -177.2(5)
C9 C8 C13 C14 -178.2(5)
C7 C8 C13 C14 2.1(6)
C11 C12 C13 C8 -2.1(8)
C11 C12 C13 C14 178.7(5)
C8 C13 C14 C15 -10.7(6)
C12 C13 C14 C15 168.5(5)
C13 C14 C15 O1 -97.4(5)
C13 C14 C15 C7 15.1(6)
N2 C7 C15 O1 -13.3(5)
C8 C7 C15 O1 102.2(4)
N2 C7 C15 C14 -129.6(4)
C8 C7 C15 C14 -14.1(5)
N1 C5 C16 N3 8.3(7)
C4 C5 C16 N3 -172.0(6)
N1 C5 C16 O2 -170.8(5)
C4 C5 C16 O2 8.9(8)
N3 C17 C18 C19 -61.9(7)
C25 C17 C18 C19 -172.9(6)
N3 C17 C18 C23 118.3(5)
C25 C17 C18 C23 7.3(6)
C23 C18 C19 C20 -2.3(9)
C17 C18 C19 C20 177.9(6)
C18 C19 C20 C21 2.0(11)
C19 C20 C21 C22 -1.5(14)
C20 C21 C22 C23 1.3(14)
C21 C22 C23 C18 -1.6(11)
C21 C22 C23 C24 177.4(8)
C19 C18 C23 C22 2.1(9)
C17 C18 C23 C22 -178.1(6)
C19 C18 C23 C24 -177.0(6)
C17 C18 C23 C24 2.8(7)
C22 C23 C24 C25 169.4(7)
C18 C23 C24 C25 -11.6(7)
N3 C17 C25 O2 -16.8(5)
C18 C17 C25 O2 101.0(5)
N3 C17 C25 C24 -131.7(5)
C18 C17 C25 C24 -14.0(6)
C23 C24 C25 O2 -94.2(6)
C23 C24 C25 C17 15.5(6)
N2 C6 O1 C15 -5.1(6)
C1 C6 O1 C15 177.8(4)
C14 C15 O1 C6 127.3(5)
C7 C15 O1 C6 11.3(5)
N3 C16 O2 C25 -6.3(7)
C5 C16 O2 C25 172.8(5)
C17 C25 O2 C16 14.1(6)
C24 C25 O2 C16 126.7(5)
C2 C1 N1 C5 1.8(8)
C6 C1 N1 C5 -178.2(4)
C2 C1 N1 Sc1 -177.1(4)
C6 C1 N1 Sc1 2.8(5)
C4 C5 N1 C1 0.1(8)
C16 C5 N1 C1 179.8(4)
C4 C5 N1 Sc1 179.0(4)
C16 C5 N1 Sc1 -1.2(6)
O3 Sc1 N1 C1 -94.6(4)
O9 Sc1 N1 C1 86.2(4)
O6 Sc1 N1 C1 -180.0(3)
O12 Sc1 N1 C1 8.5(5)
N2 Sc1 N1 C1 -5.9(3)
N3 Sc1 N1 C1 176.2(4)
O3 Sc1 N1 C5 86.4(4)
O9 Sc1 N1 C5 -92.7(4)
O6 Sc1 N1 C5 1.1(5)
O12 Sc1 N1 C5 -170.4(3)
N2 Sc1 N1 C5 175.2(4)
N3 Sc1 N1 C5 -2.7(4)
O1 C6 N2 C7 -4.2(6)
C1 C6 N2 C7 172.8(4)
O1 C6 N2 Sc1 171.8(3)
C1 C6 N2 Sc1 -11.2(6)
C8 C7 N2 C6 -99.0(5)
C15 C7 N2 C6 10.8(5)
C8 C7 N2 Sc1 86.1(5)
C15 C7 N2 Sc1 -164.0(3)
O3 Sc1 N2 C6 100.5(4)
O9 Sc1 N2 C6 -77.2(4)
O6 Sc1 N2 C6 -178.3(3)
O12 Sc1 N2 C6 -161.9(4)
N1 Sc1 N2 C6 8.7(3)
N3 Sc1 N2 C6 11.5(4)
O3 Sc1 N2 C7 -85.2(4)
O9 Sc1 N2 C7 97.1(4)
O6 Sc1 N2 C7 -3.9(6)
O12 Sc1 N2 C7 12.5(4)
N1 Sc1 N2 C7 -176.9(4)
N3 Sc1 N2 C7 -174.2(4)
O2 C16 N3 C17 -5.5(6)
C5 C16 N3 C17 175.5(5)
O2 C16 N3 Sc1 168.0(4)
C5 C16 N3 Sc1 -11.1(6)
C18 C17 N3 C16 -97.5(5)
C25 C17 N3 C16 13.9(5)
C18 C17 N3 Sc1 91.0(5)
C25 C17 N3 Sc1 -157.6(4)
O3 Sc1 N3 C16 -84.4(4)
O9 Sc1 N3 C16 93.9(4)
O6 Sc1 N3 C16 -170.4(4)
O12 Sc1 N3 C16 171.9(3)
N2 Sc1 N3 C16 4.4(4)
N1 Sc1 N3 C16 7.2(3)
O3 Sc1 N3 C17 86.4(5)
O9 Sc1 N3 C17 -95.3(5)
O6 Sc1 N3 C17 0.4(4)
O12 Sc1 N3 C17 -17.3(6)
N2 Sc1 N3 C17 175.3(4)
N1 Sc1 N3 C17 178.0(5)
O4 S1 C26 F3 -176.7(8)
O5 S1 C26 F3 57.8(8)
O3 S1 C26 F3 -58.1(7)
O4 S1 C26 F2 60.3(8)
O5 S1 C26 F2 -65.2(7)
O3 S1 C26 F2 178.9(6)
O4 S1 C26 F1 -57.8(8)
O5 S1 C26 F1 176.6(8)
O3 S1 C26 F1 60.8(8)
O8 S2 C27 F4 -176.2(6)
O7 S2 C27 F4 -53.4(7)
O6 S2 C27 F4 62.8(7)
O8 S2 C27 F5 60.5(7)
O7 S2 C27 F5 -176.7(6)
O6 S2 C27 F5 -60.6(7)
O8 S2 C27 F6 -56.8(8)
O7 S2 C27 F6 66.0(8)
O6 S2 C27 F6 -177.9(7)
O10 S3 C28 F7 -61.2(10)
O11 S3 C28 F7 177.6(10)
O9 S3 C28 F7 56.6(11)
O10 S3 C28 F9 62.3(13)
O11 S3 C28 F9 -58.9(13)
O9 S3 C28 F9 -179.9(11)
O10 S3 C28 F8 -177.6(9)
O11 S3 C28 F8 61.3(10)
O9 S3 C28 F8 -59.7(10)
O4 S1 O3 Sc1 12.3(9)
O5 S1 O3 Sc1 151.0(7)
C26 S1 O3 Sc1 -101.1(7)
O9 Sc1 O3 S1 25(4)
O6 Sc1 O3 S1 146.9(6)
O12 Sc1 O3 S1 -137.4(6)
N2 Sc1 O3 S1 -63.5(6)
N1 Sc1 O3 S1 4.4(6)
N3 Sc1 O3 S1 72.6(6)
O8 S2 O6 Sc1 146.1(4)
O7 S2 O6 Sc1 10.2(5)
C27 S2 O6 Sc1 -99.1(5)
O3 Sc1 O6 S2 99.3(4)
O9 Sc1 O6 S2 -82.6(4)
O12 Sc1 O6 S2 1.0(4)
N2 Sc1 O6 S2 17.2(6)
N1 Sc1 O6 S2 -173.5(3)
N3 Sc1 O6 S2 -169.8(4)
O10 S3 O9 Sc1 -130.9(5)
O11 S3 O9 Sc1 2.5(6)
C28 S3 O9 Sc1 117.5(7)
O3 Sc1 O9 S3 -69(4)
O6 Sc1 O9 S3 170.0(4)
O12 Sc1 O9 S3 94.2(4)
N2 Sc1 O9 S3 20.3(4)
N1 Sc1 O9 S3 -47.6(4)
N3 Sc1 O9 S3 -115.9(4)
